data_4020983
loop_
_publ_author_name
'Jye-Shane Yang'
'Yan-Duo Lin'
'Yu-Hsi Lin'
'Fen-Ling Liao'

_publ_section_title
;
 Zn(II)-Induced Ground-State \p-Deconjugation and
 Excited-State Electron Transfer in
 N,N-Bis(2-pyridyl)amino-Substituted Arenes
;
_journal_name_full 'Journal of Organic Chemistry'
_journal_page_first 3517
_journal_page_last 3525
_journal_paper_doi 10.1021/jo049902z
_journal_volume 69
_journal_year 2004
_chemical_formula_sum 'C24 H19 N3'
_chemical_formula_weight 349.42
_space_group_IT_number 14
_symmetry_cell_setting monoclinic
_symmetry_space_group_name_Hall '-P 2ybc'
_symmetry_space_group_name_H-M 'P 1 21/c 1'
_cell_angle_alpha 90.00
_cell_angle_beta 107.079(8)
_cell_angle_gamma 90.00
_cell_formula_units_Z 8
_cell_length_a 20.844(8)
_cell_length_b 10.469(4)
_cell_length_c 18.159(7)
_cell_measurement_temperature 295(2)
_cell_volume 3788(3)
_diffrn_ambient_temperature 295(2)
_exptl_crystal_density_diffrn 1.225
_cod_depositor_comments
;
The following automatic conversions were performed:
'_symmetry_cell_setting' value 'Monoclinic' changed to 'monoclinic'
according to '/home/saulius/struct/CIF-dictionaries/cif_core.dic'
dictionary named 'cif_core.dic' version 2.4.1 from 2010-06-29.

Automatic conversion script
Id: cif_fix_enum 1527 2010-12-29 10:47:43Z saulius 
;
_cod_original_sg_symbol_H-M 'P 21/c'
_cod_database_code 4020983

loop_
_symmetry_equiv_pos_as_xyz
'x, y, z'
'-x, y+1/2, -z+1/2'
'-x, -y, -z'
'x, -y-1/2, z-1/2'

loop_
_atom_site_label
_atom_site_type_symbol
_atom_site_fract_x
_atom_site_fract_y
_atom_site_fract_z
_atom_site_U_iso_or_equiv
_atom_site_adp_type
_atom_site_occupancy
_atom_site_symmetry_multiplicity
_atom_site_calc_flag
_atom_site_refinement_flags
_atom_site_disorder_assembly
_atom_site_disorder_group
N1 N 0.31330(8) 0.33030(18) 0.17564(9) 0.0568(5) Uani 1 1 d . . .
N2 N 0.40796(9) 0.43083(19) 0.25810(10) 0.0654(5) Uani 1 1 d . . .
N3 N 0.32412(8) 0.15828(18) 0.10081(10) 0.0590(5) Uani 1 1 d . . .
N4 N 0.67695(8) 0.10947(18) 0.55639(10) 0.0617(5) Uani 1 1 d . . .
N5 N 0.58875(9) 0.23820(18) 0.48877(10) 0.0622(5) Uani 1 1 d . . .
N6 N 0.68097(10) 0.0641(2) 0.68440(11) 0.0733(6) Uani 1 1 d . . .
C1 C 0.34154(10) 0.4216(2) 0.23283(11) 0.0530(5) Uani 1 1 d . . .
C2 C 0.29994(11) 0.4991(2) 0.26119(13) 0.0644(6) Uani 1 1 d . . .
C3 C 0.32877(14) 0.5858(2) 0.31812(15) 0.0744(7) Uani 1 1 d . . .
C4 C 0.39710(14) 0.5969(2) 0.34453(13) 0.0742(7) Uani 1 1 d . . .
C5 C 0.43376(11) 0.5189(3) 0.31256(14) 0.0699(6) Uani 1 1 d . . .
C6 C 0.34731(10) 0.2724(2) 0.12734(11) 0.0530(5) Uani 1 1 d . . .
C7 C 0.39961(12) 0.3309(2) 0.10765(13) 0.0666(6) Uani 1 1 d . . .
C8 C 0.42787(12) 0.2672(3) 0.05847(15) 0.0744(7) Uani 1 1 d . . .
C9 C 0.40427(12) 0.1496(3) 0.03053(14) 0.0733(7) Uani 1 1 d . . .
C10 C 0.35272(11) 0.0992(2) 0.05280(13) 0.0661(6) Uani 1 1 d . . .
C11 C 0.24616(10) 0.2871(2) 0.16823(12) 0.0532(5) Uani 1 1 d . . .
C12 C 0.19585(12) 0.3081(3) 0.10106(13) 0.0701(7) Uani 1 1 d . . .
C13 C 0.13154(12) 0.2653(3) 0.09400(14) 0.0750(7) Uani 1 1 d . . .
C14 C 0.11652(12) 0.2033(2) 0.15444(15) 0.0661(6) Uani 1 1 d . . .
C15 C 0.16745(13) 0.1870(2) 0.22131(14) 0.0711(7) Uani 1 1 d . . .
C16 C 0.23145(11) 0.2271(2) 0.22872(12) 0.0632(6) Uani 1 1 d . . .
C17 C 0.04966(14) 0.1498(3) 0.15243(17) 0.0842(8) Uani 1 1 d . . .
C18 C 0.00098(14) 0.1262(3) 0.09328(17) 0.0828(8) Uani 1 1 d . . .
C19 C -0.06395(12) 0.0652(2) 0.09481(17) 0.0715(7) Uani 1 1 d . . .
C20 C -0.10971(13) 0.0384(3) 0.02633(17) 0.0815(8) Uani 1 1 d . . .
C21 C -0.17063(13) -0.0156(3) 0.02330(19) 0.0914(9) Uani 1 1 d . . .
C22 C -0.18714(13) -0.0434(3) 0.0881(2) 0.0903(9) Uani 1 1 d . . .
C23 C -0.14195(15) -0.0185(3) 0.15836(19) 0.0934(9) Uani 1 1 d . . .
C24 C -0.08106(13) 0.0360(3) 0.16155(17) 0.0869(8) Uani 1 1 d . . .
C25 C 0.64248(10) 0.1712(2) 0.48755(11) 0.0522(5) Uani 1 1 d . . .
C26 C 0.66371(11) 0.1620(2) 0.42168(12) 0.0621(6) Uani 1 1 d . . .
C27 C 0.62709(12) 0.2221(2) 0.35595(12) 0.0648(6) Uani 1 1 d . . .
C28 C 0.57044(12) 0.2883(2) 0.35560(13) 0.0671(6) Uani 1 1 d . . .
C29 C 0.55374(12) 0.2936(2) 0.42294(14) 0.0694(7) Uani 1 1 d . . .
C30 C 0.64394(10) 0.06440(19) 0.60916(11) 0.0517(5) Uani 1 1 d . . .
C31 C 0.58117(11) 0.0188(2) 0.58365(13) 0.0642(6) Uani 1 1 d . . .
C32 C 0.55332(12) -0.0300(3) 0.6367(2) 0.0853(8) Uani 1 1 d . . .
C33 C 0.58872(17) -0.0346(3) 0.71343(19) 0.0911(9) Uani 1 1 d . . .
C34 C 0.65152(15) 0.0123(3) 0.73510(13) 0.0796(8) Uani 1 1 d . . .
C35 C 0.74515(10) 0.0705(2) 0.56881(11) 0.0553(5) Uani 1 1 d . . .
C36 C 0.76145(11) -0.0571(2) 0.57609(12) 0.0582(6) Uani 1 1 d . . .
C37 C 0.82725(11) -0.0963(2) 0.58912(12) 0.0580(6) Uani 1 1 d . . .
C38 C 0.87826(10) -0.0082(2) 0.59488(11) 0.0570(6) Uani 1 1 d . . .
C39 C 0.86031(11) 0.1191(2) 0.58630(15) 0.0746(7) Uani 1 1 d . . .
C40 C 0.79514(12) 0.1594(2) 0.57430(15) 0.0733(7) Uani 1 1 d . . .
C41 C 0.94855(11) -0.0454(2) 0.60808(13) 0.0650(6) Uani 1 1 d . . .
C42 C 0.97500(11) -0.1592(3) 0.62676(13) 0.0676(6) Uani 1 1 d . . .
C43 C 1.04561(11) -0.1940(2) 0.63855(13) 0.0667(6) Uani 1 1 d . . .
C44 C 1.07313(14) -0.2959(3) 0.6856(2) 0.0960(9) Uani 1 1 d . . .
C45 C 1.13951(16) -0.3277(3) 0.6994(2) 0.1130(11) Uani 1 1 d . . .
C46 C 1.17941(14) -0.2605(4) 0.6664(2) 0.1018(10) Uani 1 1 d . . .
C47 C 1.15297(14) -0.1606(4) 0.6193(2) 0.1070(10) Uani 1 1 d . . .
C48 C 1.08725(13) -0.1267(3) 0.60627(17) 0.0928(9) Uani 1 1 d . . .
H2A H 0.2540 0.4899 0.2421 0.080 Uiso 1 1 d . . .
H3A H 0.3008 0.6393 0.3340 0.080 Uiso 1 1 d . . .
H4A H 0.4180 0.6571 0.3875 0.080 Uiso 1 1 d . . .
H5A H 0.4839 0.5250 0.3283 0.080 Uiso 1 1 d . . .
H7A H 0.4121 0.4128 0.1249 0.080 Uiso 1 1 d . . .
H8A H 0.4600 0.3079 0.0439 0.080 Uiso 1 1 d . . .
H9A H 0.4226 0.0999 -0.0056 0.080 Uiso 1 1 d . . .
H10A H 0.3330 0.0110 0.0335 0.080 Uiso 1 1 d . . .
H12A H 0.2105 0.3512 0.0611 0.080 Uiso 1 1 d . . .
H13A H 0.1023 0.2786 0.0435 0.080 Uiso 1 1 d . . .
H15A H 0.1548 0.1416 0.2624 0.080 Uiso 1 1 d . . .
H16A H 0.2683 0.2214 0.2811 0.080 Uiso 1 1 d . . .
H17A H 0.0386 0.1198 0.2081 0.080 Uiso 1 1 d . . .
H18A H 0.0109 0.1504 0.0369 0.080 Uiso 1 1 d . . .
H20A H -0.0953 0.0588 -0.0194 0.080 Uiso 1 1 d . . .
H21A H -0.2007 -0.0347 -0.0260 0.080 Uiso 1 1 d . . .
H22A H -0.2268 -0.0811 0.0887 0.080 Uiso 1 1 d . . .
H23A H -0.1528 -0.0335 0.2049 0.080 Uiso 1 1 d . . .
H24A H -0.0505 0.0512 0.2068 0.080 Uiso 1 1 d . . .
H26A H 0.6989 0.1148 0.4224 0.080 Uiso 1 1 d . . .
H27A H 0.6417 0.2111 0.3153 0.080 Uiso 1 1 d . . .
H28A H 0.5416 0.3260 0.3103 0.080 Uiso 1 1 d . . .
H29A H 0.5136 0.3423 0.4236 0.080 Uiso 1 1 d . . .
H31A H 0.5687 0.0145 0.5568 0.080 Uiso 1 1 d . . .
H32A H 0.5133 -0.0648 0.6187 0.080 Uiso 1 1 d . . .
H33A H 0.5727 -0.0709 0.7541 0.080 Uiso 1 1 d . . .
H34A H 0.6782 0.0158 0.7905 0.080 Uiso 1 1 d . . .
H36A H 0.7279 -0.1184 0.5701 0.080 Uiso 1 1 d . . .
H37A H 0.8393 -0.1870 0.5939 0.080 Uiso 1 1 d . . .
H39A H 0.8929 0.1794 0.5853 0.080 Uiso 1 1 d . . .
H40A H 0.7864 0.2469 0.5665 0.080 Uiso 1 1 d . . .
H41A H 0.9760 0.0227 0.6007 0.080 Uiso 1 1 d . . .
H42A H 0.9465 -0.2288 0.6343 0.080 Uiso 1 1 d . . .
H44A H 1.0451 -0.3434 0.7034 0.080 Uiso 1 1 d . . .
H45A H 1.1543 -0.3954 0.7274 0.080 Uiso 1 1 d . . .
H46A H 1.2248 -0.2796 0.6773 0.080 Uiso 1 1 d . . .
H47A H 1.1805 -0.1098 0.5910 0.080 Uiso 1 1 d . . .
H48A H 1.0706 -0.0586 0.5713 0.080 Uiso 1 1 d . . .

loop_
_atom_site_aniso_label
_atom_site_aniso_U_11
_atom_site_aniso_U_22
_atom_site_aniso_U_33
_atom_site_aniso_U_23
_atom_site_aniso_U_13
_atom_site_aniso_U_12
N1 0.0550(10) 0.0664(12) 0.0543(10) -0.0103(9) 0.0242(8) -0.0049(9)
N2 0.0592(12) 0.0737(14) 0.0584(11) -0.0085(10) 0.0096(9) 0.0064(9)
N3 0.0623(11) 0.0635(13) 0.0546(10) -0.0068(9) 0.0226(9) -0.0036(9)
N4 0.0578(11) 0.0797(14) 0.0523(10) 0.0143(9) 0.0235(9) 0.0076(9)
N5 0.0750(12) 0.0637(13) 0.0536(11) 0.0048(9) 0.0277(10) 0.0121(10)
N6 0.0871(14) 0.0801(15) 0.0547(12) 0.0060(10) 0.0240(11) 0.0101(11)
C1 0.0577(13) 0.0580(14) 0.0463(11) 0.0007(10) 0.0200(10) 0.0010(10)
C2 0.0637(14) 0.0677(16) 0.0697(14) -0.0063(12) 0.0318(12) -0.0033(12)
C3 0.0911(19) 0.0710(17) 0.0742(16) -0.0113(13) 0.0445(15) 0.0021(14)
C4 0.0915(19) 0.0752(18) 0.0541(14) -0.0113(12) 0.0188(13) -0.0058(14)
C5 0.0665(15) 0.0738(17) 0.0603(14) -0.0069(13) 0.0043(12) 0.0041(12)
C6 0.0558(13) 0.0586(15) 0.0479(12) 0.0006(10) 0.0202(10) 0.0039(10)
C7 0.0754(15) 0.0612(15) 0.0745(15) -0.0056(12) 0.0396(13) -0.0076(12)
C8 0.0768(16) 0.0811(19) 0.0806(16) -0.0029(14) 0.0469(14) -0.0060(14)
C9 0.0802(17) 0.0809(19) 0.0708(15) -0.0117(13) 0.0407(13) 0.0069(14)
C10 0.0668(15) 0.0672(16) 0.0672(14) -0.0110(12) 0.0243(12) 0.0016(12)
C11 0.0536(12) 0.0596(14) 0.0501(12) -0.0038(10) 0.0209(10) -0.0001(10)
C12 0.0671(15) 0.0906(19) 0.0547(14) 0.0094(12) 0.0212(12) -0.0040(13)
C13 0.0632(15) 0.090(2) 0.0644(15) -0.0028(13) 0.0075(12) 0.0035(13)
C14 0.0634(15) 0.0614(16) 0.0799(17) -0.0055(12) 0.0313(13) -0.0070(11)
C15 0.0749(16) 0.0762(18) 0.0695(16) 0.0074(12) 0.0326(14) -0.0100(13)
C16 0.0675(15) 0.0684(16) 0.0551(13) 0.0044(11) 0.0201(11) -0.0020(12)
C17 0.0794(18) 0.084(2) 0.091(2) -0.0094(16) 0.0283(16) 0.0026(15)
C18 0.0835(18) 0.0768(19) 0.0878(19) -0.0087(15) 0.0249(16) 0.0161(15)
C19 0.0553(14) 0.0578(15) 0.108(2) -0.0146(14) 0.0340(15) 0.0011(11)
C20 0.0704(17) 0.0808(19) 0.096(2) -0.0148(15) 0.0292(16) -0.0003(14)
C21 0.0689(17) 0.089(2) 0.111(2) -0.0311(18) 0.0183(17) -0.0016(15)
C22 0.0629(16) 0.0725(19) 0.140(3) -0.0124(18) 0.0374(19) -0.0083(14)
C23 0.0785(19) 0.097(2) 0.116(2) 0.0057(18) 0.0454(19) 0.0024(16)
C24 0.0622(16) 0.090(2) 0.105(2) -0.0180(17) 0.0182(15) 0.0023(14)
C25 0.0607(13) 0.0524(13) 0.0456(11) 0.0012(9) 0.0187(10) 0.0000(10)
C26 0.0700(14) 0.0659(15) 0.0582(14) 0.0040(11) 0.0310(12) 0.0098(11)
C27 0.0842(17) 0.0669(16) 0.0495(13) 0.0027(11) 0.0292(12) 0.0026(13)
C28 0.0808(17) 0.0647(16) 0.0572(14) 0.0126(11) 0.0226(12) 0.0074(13)
C29 0.0771(16) 0.0695(17) 0.0671(15) 0.0140(12) 0.0297(13) 0.0190(12)
C30 0.0631(13) 0.0487(13) 0.0482(12) 0.0033(9) 0.0238(10) 0.0056(10)
C31 0.0600(14) 0.0621(15) 0.0699(15) 0.0033(12) 0.0181(12) -0.0068(11)
C32 0.0648(16) 0.0729(18) 0.124(3) 0.0111(17) 0.0358(17) -0.0076(13)
C33 0.111(2) 0.083(2) 0.107(2) 0.0346(17) 0.075(2) 0.0246(17)
C34 0.104(2) 0.091(2) 0.0539(14) 0.0157(13) 0.0391(14) 0.0232(16)
C35 0.0548(12) 0.0651(15) 0.0484(12) 0.0058(10) 0.0187(10) 0.0025(11)
C36 0.0620(14) 0.0595(15) 0.0565(13) 0.0000(10) 0.0226(10) -0.0064(11)
C37 0.0657(14) 0.0562(14) 0.0542(13) 0.0014(10) 0.0207(11) 0.0020(11)
C38 0.0600(13) 0.0623(15) 0.0486(12) 0.0019(10) 0.0158(10) -0.0016(11)
C39 0.0587(14) 0.0661(17) 0.0992(19) 0.0098(14) 0.0235(13) -0.0071(12)
C40 0.0741(16) 0.0539(15) 0.0940(18) 0.0140(13) 0.0276(14) -0.0008(12)
C41 0.0599(14) 0.0721(17) 0.0617(14) 0.0018(12) 0.0158(11) -0.0033(12)
C42 0.0620(14) 0.0758(18) 0.0640(14) 0.0020(12) 0.0170(11) -0.0004(12)
C43 0.0591(14) 0.0740(17) 0.0633(14) -0.0094(12) 0.0123(12) 0.0010(12)
C44 0.0719(18) 0.075(2) 0.138(3) 0.0141(18) 0.0259(18) 0.0014(14)
C45 0.084(2) 0.076(2) 0.162(3) 0.018(2) 0.011(2) 0.0164(17)
C46 0.0573(17) 0.108(3) 0.133(3) -0.007(2) 0.0169(18) 0.0064(17)
C47 0.0698(19) 0.139(3) 0.116(2) 0.022(2) 0.0336(18) 0.0063(19)
C48 0.0660(17) 0.121(3) 0.0914(19) 0.0303(18) 0.0240(15) 0.0160(16)

loop_
_geom_bond_atom_site_label_1
_geom_bond_atom_site_label_2
_geom_bond_distance
_geom_bond_site_symmetry_2
_geom_bond_publ_flag
N1 C1 1.407(3) . ?
N1 C6 1.416(2) . ?
N1 C11 1.439(3) . ?
N2 C1 1.328(3) . ?
N2 C5 1.344(3) . ?
N3 C6 1.325(3) . ?
N3 C10 1.343(3) . ?
N4 C25 1.403(3) . ?
N4 C30 1.415(2) . ?
N4 C35 1.432(3) . ?
N5 C25 1.327(3) . ?
N5 C29 1.336(3) . ?
N6 C30 1.358(3) . ?
N6 C34 1.360(3) . ?
C1 C2 1.392(3) . ?
C2 C3 1.374(3) . ?
C3 C4 1.368(3) . ?
C4 C5 1.359(3) . ?
C6 C7 1.386(3) . ?
C7 C8 1.378(3) . ?
C8 C9 1.367(4) . ?
C9 C10 1.361(3) . ?
C11 C12 1.373(3) . ?
C11 C16 1.376(3) . ?
C12 C13 1.383(3) . ?
C13 C14 1.388(3) . ?
C14 C15 1.369(3) . ?
C14 C17 1.492(3) . ?
C15 C16 1.367(3) . ?
C17 C18 1.267(4) . ?
C18 C19 1.504(3) . ?
C19 C20 1.356(4) . ?
C19 C24 1.394(4) . ?
C20 C21 1.376(4) . ?
C21 C22 1.352(4) . ?
C22 C23 1.370(4) . ?
C23 C24 1.377(4) . ?
C25 C26 1.395(3) . ?
C26 C27 1.366(3) . ?
C27 C28 1.368(3) . ?
C28 C29 1.367(3) . ?
C30 C31 1.341(3) . ?
C31 C32 1.361(3) . ?
C32 C33 1.373(4) . ?
C33 C34 1.344(4) . ?
C35 C36 1.376(3) . ?
C35 C40 1.379(3) . ?
C36 C37 1.384(3) . ?
C37 C38 1.388(3) . ?
C38 C39 1.381(3) . ?
C38 C41 1.466(3) . ?
C39 C40 1.377(3) . ?
C41 C42 1.315(3) . ?
C42 C43 1.470(3) . ?
C43 C48 1.375(3) . ?
C43 C44 1.382(4) . ?
C44 C45 1.373(4) . ?
C45 C46 1.356(4) . ?
C46 C47 1.361(5) . ?
C47 C48 1.367(4) . ?

loop_
_cod_related_entry_id
_cod_related_entry_database
_cod_related_entry_code
1 ChemSpider 21374421
